data_7119188
loop_
_publ_author_name
'Todorovi\'c, Tamara R.'
'Vuka\<sinovi\'c, Jelena'
'Portalone, Gustavo'
'Suleiman, Sherif'
'Gligorijevi\'c, Nevenka'
'Bjelogrli\'c, Snezana'
'Jovanovi\'c, Katarina'
'Radulovi\'c, Sini\<sa'
'An\/delkovi\'c, Katarina'
'Cassar, Analisse'
'Filipovi\'c, Nenad R.'
'Schembri-Wismayer, Pierre'

_publ_section_title
;
 (Chalcogen)semicarbazones and their cobalt complexes differentiate HL-60
 myeloid leukaemia cells and are cytotoxic towards tumor cell lines
;
_journal_issue 1
_journal_name_full 'Med. Chem. Commun.'
_journal_page_first 103
_journal_paper_doi 10.1039/C6MD00501B
_journal_volume 8
_journal_year 2017
_chemical_formula_moiety 'C22 H20 Co N8 O2, 2 (Cl), 2 (H2 O)'
_chemical_formula_sum 'C22 H24 Cl2 Co N8 O4'
_chemical_formula_weight 594.32
_space_group_crystal_system monoclinic
_space_group_IT_number 15
_space_group_name_Hall '-C 2yc'
_space_group_name_H-M_alt 'C 1 2/c 1'
_symmetry_space_group_name_Hall '-C 2yc'
_symmetry_space_group_name_H-M 'C 1 2/c 1'
_atom_sites_solution_hydrogens mixed
_audit_creation_method SHELXL-2014/7
_audit_update_record
;
2015-05-19 deposited with the CCDC.
2016-10-19 downloaded from the CCDC.
;
_cell_angle_alpha 90
_cell_angle_beta 124.39(2)
_cell_angle_gamma 90
_cell_formula_units_Z 4
_cell_length_a 21.752(3)
_cell_length_b 10.0815(9)
_cell_length_c 13.905(2)
_cell_measurement_reflns_used 5895
_cell_measurement_temperature 298(2)
_cell_measurement_theta_max 29.1122
_cell_measurement_theta_min 2.9359
_cell_volume 2516.3(8)
_computing_cell_refinement 'CrysAlis RED (Oxford Diffraction, 2006)'
_computing_data_collection 'CrysAlis CCD (Oxford Diffraction, 2006)'
_computing_data_reduction 'CrysAlis RED '
_computing_molecular_graphics 'WinGX (Farrugia, 1997)'
_computing_publication_material 'WinGX (Farrugia, 1999)'
_computing_structure_refinement 'SHELXL-2014/7 (Sheldrick, 2014)'
_computing_structure_solution 'SIR97 (Altomare et al., 1999)'
_diffrn_ambient_temperature 298(2)
_diffrn_detector_area_resol_mean 16.0696
_diffrn_measured_fraction_theta_full 0.999
_diffrn_measured_fraction_theta_max 0.995
_diffrn_measurement_device_type 'Xcalibur, Sapphire3'
_diffrn_measurement_method '\w and \f'
_diffrn_radiation_monochromator graphite
_diffrn_radiation_source 'Enhance (Mo) X-ray Source'
_diffrn_radiation_type MoK\a
_diffrn_radiation_wavelength 0.710689
_diffrn_reflns_av_R_equivalents 0.0486
_diffrn_reflns_av_unetI/netI 0.0314
_diffrn_reflns_Laue_measured_fraction_full 0.999
_diffrn_reflns_Laue_measured_fraction_max 0.995
_diffrn_reflns_limit_h_max 28
_diffrn_reflns_limit_h_min -27
_diffrn_reflns_limit_k_max 13
_diffrn_reflns_limit_k_min -13
_diffrn_reflns_limit_l_max 17
_diffrn_reflns_limit_l_min -17
_diffrn_reflns_number 18343
_diffrn_reflns_point_group_measured_fraction_full 0.999
_diffrn_reflns_point_group_measured_fraction_max 0.995
_diffrn_reflns_theta_full 25.240
_diffrn_reflns_theta_max 27.497
_diffrn_reflns_theta_min 2.942
_exptl_absorpt_coefficient_mu 0.941
_exptl_absorpt_correction_T_max 1.00000
_exptl_absorpt_correction_T_min 0.58536
_exptl_absorpt_correction_type multi-scan
_exptl_absorpt_process_details
;
CrysAlisPro, Agilent Technologies,
Version 1.171.35.19 (release 27-10-2011 CrysAlis171 .NET)
(compiled Oct 27 2011,15:02:11)
Empirical absorption correction using spherical harmonics,
 implemented in SCALE3 ABSPACK scaling algorithm.
;
_exptl_crystal_colour orange
_exptl_crystal_density_diffrn 1.569
_exptl_crystal_description tablets
_exptl_crystal_F_000 1220
_exptl_crystal_size_max 0.150
_exptl_crystal_size_mid 0.120
_exptl_crystal_size_min 0.090
_refine_diff_density_max 0.398
_refine_diff_density_min -0.263
_refine_diff_density_rms 0.057
_refine_ls_extinction_method none
_refine_ls_goodness_of_fit_ref 1.052
_refine_ls_hydrogen_treatment mixed
_refine_ls_matrix_type full
_refine_ls_number_parameters 188
_refine_ls_number_reflns 2881
_refine_ls_number_restraints 0
_refine_ls_restrained_S_all 1.052
_refine_ls_R_factor_all 0.0550
_refine_ls_R_factor_gt 0.0415
_refine_ls_shift/su_max 0.001
_refine_ls_shift/su_mean 0.000
_refine_ls_structure_factor_coef Fsqd
_refine_ls_weighting_details 'w=1/[\s^2^(Fo^2^)+(0.0443P)^2^+2.4030P] where P=(Fo^2^+2Fc^2^)/3'
_refine_ls_weighting_scheme calc
_refine_ls_wR_factor_gt 0.0951
_refine_ls_wR_factor_ref 0.1034
_reflns_Friedel_coverage 0.000
_reflns_number_gt 2365
_reflns_number_total 2881
_reflns_threshold_expression 'I > 2\s(I)'
_cod_data_source_file c6md00501b2.cif
_cod_data_source_block nfjv3s
_cod_depositor_comments 'Adding full bibliography for 7119187--7119189.cif.'
_cod_original_cell_volume 2516.1(8)
_cod_database_code 7119188
_shelx_shelxl_version_number 2014/7
_shelx_space_group_comment
;
The symmetry employed for this shelxl refinement is uniquely defined
by the following loop, which should always be used as a source of
symmetry information in preference to the above space-group names.
They are only intended as comments.
;
_shelx_estimated_absorpt_t_min 0.872
_shelx_estimated_absorpt_t_max 0.920

loop_
_space_group_symop_operation_xyz
'x, y, z'
'-x, y, -z+1/2'
'x+1/2, y+1/2, z'
'-x+1/2, y+1/2, -z+1/2'
'-x, -y, -z'
'x, -y, z-1/2'
'-x+1/2, -y+1/2, -z'
'x+1/2, -y+1/2, z-1/2'

loop_
_atom_site_label
_atom_site_type_symbol
_atom_site_fract_x
_atom_site_fract_y
_atom_site_fract_z
_atom_site_U_iso_or_equiv
_atom_site_adp_type
_atom_site_occupancy
_atom_site_site_symmetry_order
_atom_site_calc_flag
_atom_site_refinement_flags_posn
_atom_site_refinement_flags_adp
_atom_site_refinement_flags_occupancy
Co1 Co 0.0000 0.10972(4) 0.7500 0.03239(14) Uani 1 2 d S T P
O1 O 0.07721(9) -0.03422(16) 0.86082(14) 0.0421(4) Uani 1 1 d . . .
N1 N 0.06231(10) 0.25712(19) 0.87941(16) 0.0368(4) Uani 1 1 d . . .
N2 N 0.06009(10) 0.07925(18) 0.67859(17) 0.0341(4) Uani 1 1 d . . .
N3 N 0.11252(11) -0.0184(2) 0.73613(18) 0.0424(5) Uani 1 1 d . . .
HN3 H 0.1393(15) -0.040(3) 0.714(2) 0.047(7) Uiso 1 1 d . . .
N4 N 0.16902(13) -0.1665(3) 0.8880(2) 0.0527(6) Uani 1 1 d . . .
H4A H 0.1764(15) -0.191(3) 0.951(3) 0.052(9) Uiso 1 1 d . . .
H4B H 0.1951(15) -0.191(3) 0.867(2) 0.051(8) Uiso 1 1 d . . .
C2 C 0.11494(14) 0.3140(3) 0.8732(2) 0.0495(6) Uani 1 1 d . . .
H2 H 0.1201 0.2853 0.8115 0.059 Uiso 1 1 calc R U .
C3 C 0.16337(17) 0.4120(3) 0.9488(3) 0.0580(8) Uani 1 1 d . . .
H3 H 0.2012 0.4492 0.9403 0.070 Uiso 1 1 calc R U .
C4 C 0.15615(15) 0.4540(3) 1.0345(2) 0.0501(6) Uani 1 1 d . . .
H4 H 0.1882 0.5236 1.0874 0.060 Uiso 1 1 calc R U .
C5 C 0.10174(13) 0.3959(2) 1.0463(2) 0.0398(5) Uani 1 1 d . . .
C6 C 0.09494(15) 0.4370(3) 1.1370(2) 0.0491(6) Uani 1 1 d . . .
H6 H 0.1269 0.5068 1.1898 0.059 Uiso 1 1 calc R U .
C7 C 0.04409(16) 0.3794(3) 1.1505(2) 0.0539(7) Uani 1 1 d . . .
H7 H 0.0394 0.4076 1.2127 0.065 Uiso 1 1 calc R U .
C8 C -0.00161(14) 0.2787(3) 1.0738(2) 0.0461(6) Uani 1 1 d . . .
H8 H -0.0375 0.2380 1.0851 0.055 Uiso 1 1 calc R U .
C9 C 0.00160(12) 0.2345(2) 0.98325(19) 0.0346(5) Uani 1 1 d . . .
C10 C 0.05541(11) 0.2954(2) 0.96734(18) 0.0333(5) Uani 1 1 d . . .
C11 C 0.05047(13) 0.1290(2) 0.5861(2) 0.0370(5) Uani 1 1 d . . .
H11 H 0.0803 0.0932 0.5604 0.044 Uiso 1 1 calc R U .
C12 C 0.11849(12) -0.0722(2) 0.8307(2) 0.0381(5) Uani 1 1 d . . .
Cl1 Cl 0.21986(4) 0.10374(7) 1.16340(6) 0.0523(2) Uani 1 1 d . . .
O1W O 0.21574(14) -0.2034(3) 1.1297(2) 0.0658(6) Uani 1 1 d . . .
H1W H 0.223(2) -0.131(4) 1.147(3) 0.074(13) Uiso 1 1 d . . .
H2W H 0.2209(16) -0.243(3) 1.182(3) 0.052(10) Uiso 1 1 d . . .

loop_
_atom_site_aniso_label
_atom_site_aniso_U_11
_atom_site_aniso_U_22
_atom_site_aniso_U_33
_atom_site_aniso_U_23
_atom_site_aniso_U_13
_atom_site_aniso_U_12
Co1 0.0319(2) 0.0358(2) 0.0358(3) 0.000 0.0230(2) 0.000
O1 0.0430(9) 0.0464(10) 0.0455(9) 0.0087(8) 0.0301(8) 0.0093(7)
N1 0.0394(10) 0.0404(10) 0.0368(10) -0.0020(8) 0.0252(9) -0.0051(8)
N2 0.0321(9) 0.0361(10) 0.0393(10) -0.0004(8) 0.0232(8) 0.0025(8)
N3 0.0388(11) 0.0499(12) 0.0489(12) 0.0077(10) 0.0310(10) 0.0126(9)
N4 0.0489(13) 0.0627(15) 0.0526(15) 0.0140(12) 0.0322(12) 0.0212(11)
C2 0.0561(15) 0.0575(17) 0.0500(15) -0.0121(13) 0.0391(13) -0.0175(13)
C3 0.0601(17) 0.0652(19) 0.0625(18) -0.0169(14) 0.0430(15) -0.0271(14)
C4 0.0516(15) 0.0506(16) 0.0525(16) -0.0127(12) 0.0320(13) -0.0162(12)
C5 0.0396(12) 0.0417(13) 0.0395(13) -0.0008(10) 0.0233(11) 0.0008(10)
C6 0.0503(15) 0.0523(15) 0.0450(15) -0.0118(12) 0.0270(13) -0.0034(12)
C7 0.0604(17) 0.0672(18) 0.0478(16) -0.0136(13) 0.0387(14) -0.0042(14)
C8 0.0476(13) 0.0556(16) 0.0471(14) -0.0029(12) 0.0340(12) -0.0018(12)
C9 0.0359(11) 0.0362(12) 0.0361(12) 0.0032(9) 0.0229(10) 0.0038(9)
C10 0.0333(11) 0.0350(12) 0.0325(11) 0.0033(9) 0.0190(9) 0.0033(9)
C11 0.0371(12) 0.0417(13) 0.0410(13) -0.0046(10) 0.0274(11) -0.0020(10)
C12 0.0335(11) 0.0387(12) 0.0403(13) 0.0001(10) 0.0197(10) -0.0003(10)
Cl1 0.0538(4) 0.0557(4) 0.0593(4) 0.0061(3) 0.0391(3) 0.0030(3)
O1W 0.0795(16) 0.0559(15) 0.0675(16) 0.0023(13) 0.0447(13) 0.0094(12)

loop_
_atom_type_symbol
_atom_type_description
_atom_type_scat_dispersion_real
_atom_type_scat_dispersion_imag
_atom_type_scat_source
C C 0.0033 0.0016 'International Tables Vol C Tables 4.2.6.8 and 6.1.1.4'
H H 0.0000 0.0000 'International Tables Vol C Tables 4.2.6.8 and 6.1.1.4'
N N 0.0061 0.0033 'International Tables Vol C Tables 4.2.6.8 and 6.1.1.4'
O O 0.0106 0.0060 'International Tables Vol C Tables 4.2.6.8 and 6.1.1.4'
Cl Cl 0.1484 0.1585 'International Tables Vol C Tables 4.2.6.8 and 6.1.1.4'
Co Co 0.3494 0.9721 'International Tables Vol C Tables 4.2.6.8 and 6.1.1.4'

loop_
_geom_angle_atom_site_label_1
_geom_angle_atom_site_label_2
_geom_angle_atom_site_label_3
_geom_angle
_geom_angle_site_symmetry_1
_geom_angle_site_symmetry_3
N2 Co1 N2 162.87(11) . 2_556
N2 Co1 O1 77.76(7) . .
N2 Co1 O1 90.32(7) 2_556 .
N2 Co1 O1 90.31(7) . 2_556
N2 Co1 O1 77.76(7) 2_556 2_556
O1 Co1 O1 92.17(10) . 2_556
N2 Co1 N1 103.70(7) . .
N2 Co1 N1 88.34(7) 2_556 .
O1 Co1 N1 89.92(7) . .
O1 Co1 N1 165.95(6) 2_556 .
N2 Co1 N1 88.34(7) . 2_556
N2 Co1 N1 103.70(7) 2_556 2_556
O1 Co1 N1 165.95(6) . 2_556
O1 Co1 N1 89.93(7) 2_556 2_556
N1 Co1 N1 91.41(11) . 2_556
C12 O1 Co1 113.39(15) . .
C2 N1 C10 118.0(2) . .
C2 N1 Co1 114.10(16) . .
C10 N1 Co1 127.83(14) . .
C11 N2 N3 118.47(19) . .
C11 N2 Co1 129.47(16) . .
N3 N2 Co1 111.74(14) . .
C12 N3 N2 116.42(19) . .
C12 N3 HN3 123.5(19) . .
N2 N3 HN3 120.0(19) . .
C12 N4 H4A 117(2) . .
C12 N4 H4B 121(2) . .
H4A N4 H4B 122(3) . .
N1 C2 C3 124.8(2) . .
N1 C2 H2 117.6 . .
C3 C2 H2 117.6 . .
C4 C3 C2 118.1(2) . .
C4 C3 H3 121.0 . .
C2 C3 H3 121.0 . .
C3 C4 C5 119.7(2) . .
C3 C4 H4 120.2 . .
C5 C4 H4 120.2 . .
C4 C5 C6 120.0(2) . .
C4 C5 C10 118.9(2) . .
C6 C5 C10 121.0(2) . .
C7 C6 C5 120.3(2) . .
C7 C6 H6 119.9 . .
C5 C6 H6 119.9 . .
C6 C7 C8 119.3(2) . .
C6 C7 H7 120.3 . .
C8 C7 H7 120.3 . .
C9 C8 C7 123.5(2) . .
C9 C8 H8 118.3 . .
C7 C8 H8 118.3 . .
C8 C9 C10 117.9(2) . .
C8 C9 C11 114.9(2) . 2_556
C10 C9 C11 127.2(2) . 2_556
N1 C10 C5 120.4(2) . .
N1 C10 C9 121.6(2) . .
C5 C10 C9 118.0(2) . .
N2 C11 C9 125.2(2) . 2_556
N2 C11 H11 117.4 . .
C9 C11 H11 117.4 2_556 .
O1 C12 N4 122.0(2) . .
O1 C12 N3 120.6(2) . .
N4 C12 N3 117.5(2) . .
H1W O1W H2W 107(4) . .

loop_
_geom_bond_atom_site_label_1
_geom_bond_atom_site_label_2
_geom_bond_distance
_geom_bond_site_symmetry_2
Co1 N2 2.0628(18) .
Co1 N2 2.0629(18) 2_556
Co1 O1 2.0922(16) .
Co1 O1 2.0922(17) 2_556
Co1 N1 2.1279(19) .
Co1 N1 2.1279(19) 2_556
O1 C12 1.246(3) .
N1 C2 1.326(3) .
N1 C10 1.369(3) .
N2 C11 1.283(3) .
N2 N3 1.371(3) .
N3 C12 1.360(3) .
N3 HN3 0.83(3) .
N4 C12 1.325(3) .
N4 H4A 0.83(3) .
N4 H4B 0.81(3) .
C2 C3 1.392(4) .
C2 H2 0.9700 .
C3 C4 1.355(4) .
C3 H3 0.9700 .
C4 C5 1.411(3) .
C4 H4 0.9700 .
C5 C6 1.412(3) .
C5 C10 1.414(3) .
C6 C7 1.353(4) .
C6 H6 0.9700 .
C7 C8 1.399(4) .
C7 H7 0.9700 .
C8 C9 1.374(3) .
C8 H8 0.9700 .
C9 C10 1.445(3) .
C9 C11 1.453(3) 2_556
C11 C9 1.453(3) 2_556
C11 H11 0.9700 .
O1W H1W 0.76(4) .
O1W H2W 0.78(3) .

loop_
_geom_hbond_atom_site_label_D
_geom_hbond_atom_site_label_H
_geom_hbond_atom_site_label_A
_geom_hbond_distance_DH
_geom_hbond_distance_HA
_geom_hbond_distance_DA
_geom_hbond_angle_DHA
_geom_hbond_site_symmetry_A
N3 HN3 Cl1 0.83(3) 2.31(3) 3.144(2) 176(3) 6
N4 H4A O1W 0.83(3) 2.13(3) 2.934(4) 163(3) .
N4 H4B O1W 0.81(3) 2.19(3) 2.960(3) 159(3) 7_547
O1W H1W Cl1 0.76(4) 2.38(4) 3.125(3) 167(4) .
O1W H2W Cl1 0.78(3) 2.35(3) 3.077(3) 155(3) 4_547

loop_
_geom_torsion_atom_site_label_1
_geom_torsion_atom_site_label_2
_geom_torsion_atom_site_label_3
_geom_torsion_atom_site_label_4
_geom_torsion
_geom_torsion_site_symmetry_1
_geom_torsion_site_symmetry_4
C11 N2 N3 C12 -177.2(2) . .
Co1 N2 N3 C12 -3.1(3) . .
C10 N1 C2 C3 -1.1(4) . .
Co1 N1 C2 C3 -179.3(2) . .
N1 C2 C3 C4 -0.7(5) . .
C2 C3 C4 C5 1.5(5) . .
C3 C4 C5 C6 178.6(3) . .
C3 C4 C5 C10 -0.5(4) . .
C4 C5 C6 C7 -178.4(3) . .
C10 C5 C6 C7 0.7(4) . .
C5 C6 C7 C8 0.0(4) . .
C6 C7 C8 C9 -0.5(4) . .
C7 C8 C9 C10 0.3(4) . .
C7 C8 C9 C11 179.8(2) . 2_556
C2 N1 C10 C5 2.1(3) . .
Co1 N1 C10 C5 -179.96(16) . .
C2 N1 C10 C9 -177.4(2) . .
Co1 N1 C10 C9 0.6(3) . .
C4 C5 C10 N1 -1.3(3) . .
C6 C5 C10 N1 179.6(2) . .
C4 C5 C10 C9 178.2(2) . .
C6 C5 C10 C9 -0.9(3) . .
C8 C9 C10 N1 179.9(2) . .
C11 C9 C10 N1 0.4(3) 2_556 .
C8 C9 C10 C5 0.4(3) . .
C11 C9 C10 C5 -179.1(2) 2_556 .
N3 N2 C11 C9 -178.7(2) . 2_556
Co1 N2 C11 C9 8.4(3) . 2_556
Co1 O1 C12 N4 -177.5(2) . .
Co1 O1 C12 N3 1.9(3) . .
N2 N3 C12 O1 0.9(3) . .
N2 N3 C12 N4 -179.7(2) . .
